data_2242046
loop_
_publ_author_name
'Pichaandi, Kothanda Rama'
'Mague, Joel T.'
'Fink, Mark J.'

_publ_section_title
;
 Crystal structures of three sterically congested disilanes
;
_journal_coeditor_code SU5352
_journal_issue 3
_journal_name_full 'Acta Crystallographica Section E'
_journal_page_first 448
_journal_page_last 452
_journal_paper_doi 10.1107/S2056989017002602
_journal_volume 73
_journal_year 2017
_chemical_formula_iupac 'C24 H38 Si2'
_chemical_formula_moiety 'C24 H38 Si2'
_chemical_formula_sum 'C24 H38 Si2'
_chemical_formula_weight 382.72
_chemical_name_systematic
;
1,1,2,2-Tetraisopropyl-1,2-diphenyldisilane
;
_space_group_crystal_system monoclinic
_space_group_IT_number 14
_space_group_name_Hall '-P 2yn'
_space_group_name_H-M_alt 'P 1 21/n 1'
_symmetry_space_group_name_Hall '-P 2yn'
_symmetry_space_group_name_H-M 'P 1 21/n 1'
_atom_sites_solution_hydrogens geom
_atom_sites_solution_primary direct
_atom_sites_solution_secondary difmap
_audit_creation_method SHELXL-2014/7
_cell_angle_alpha 90
_cell_angle_beta 97.8380(10)
_cell_angle_gamma 90
_cell_formula_units_Z 8
_cell_length_a 19.8418(14)
_cell_length_b 8.2554(6)
_cell_length_c 28.454(2)
_cell_measurement_reflns_used 9612
_cell_measurement_temperature 100(2)
_cell_measurement_theta_max 29.352
_cell_measurement_theta_min 2.359
_cell_volume 4617.3(6)
_computing_cell_refinement
;
<i>SAINT</i> (Bruker, 2016)
;
_computing_data_collection
;
<i>APEX3</i> (Bruker, 2016)
;
_computing_data_reduction
;
<i>SAINT</i> (Bruker, 2016)
;
_computing_molecular_graphics
;
<i>DIAMOND</i> (Brandenburg & Putz, 2012)
;
_computing_publication_material
;
<i>SHELXTL</i> (Sheldrick, 2008)
;
_computing_structure_refinement
;
<i>SHELXL2014</i> (Sheldrick, 2015<i>b</i>)
;
_computing_structure_solution
;
<i>SHELXT</i> (Sheldrick, 2015<i>a</i>)
;
_diffrn_ambient_temperature 100(2)
_diffrn_measured_fraction_theta_full 0.995
_diffrn_measured_fraction_theta_max 0.947
_diffrn_measurement_device_type 'Bruker SMART APEX CCD'
_diffrn_measurement_method '\f and \w scans'
_diffrn_radiation_monochromator graphite
_diffrn_radiation_type MoK\a
_diffrn_radiation_wavelength 0.71073
_diffrn_reflns_av_R_equivalents 0.0464
_diffrn_reflns_limit_h_max 27
_diffrn_reflns_limit_h_min -27
_diffrn_reflns_limit_k_max 11
_diffrn_reflns_limit_k_min -11
_diffrn_reflns_limit_l_max 38
_diffrn_reflns_limit_l_min -39
_diffrn_reflns_number 81051
_diffrn_reflns_theta_full 28.750
_diffrn_reflns_theta_max 29.656
_diffrn_reflns_theta_min 2.072
_exptl_absorpt_coefficient_mu 0.159
_exptl_absorpt_correction_T_max 0.98
_exptl_absorpt_correction_T_min 0.96
_exptl_absorpt_correction_type multi-scan
_exptl_absorpt_process_details
;
(<i>SADABS</i>; Bruker, 2016)
;
_exptl_crystal_colour colorless
_exptl_crystal_density_diffrn 1.101
_exptl_crystal_density_method 'not measured'
_exptl_crystal_description block
_exptl_crystal_F_000 1680
_exptl_crystal_size_max 0.224
_exptl_crystal_size_mid 0.190
_exptl_crystal_size_min 0.142
_refine_diff_density_max 0.387
_refine_diff_density_min -0.286
_refine_ls_extinction_method none
_refine_ls_goodness_of_fit_ref 1.033
_refine_ls_hydrogen_treatment constr
_refine_ls_matrix_type full
_refine_ls_number_parameters 485
_refine_ls_number_reflns 12375
_refine_ls_number_restraints 0
_refine_ls_restrained_S_all 1.033
_refine_ls_R_factor_all 0.0471
_refine_ls_R_factor_gt 0.0363
_refine_ls_shift/su_max 0.002
_refine_ls_shift/su_mean 0.000
_refine_ls_structure_factor_coef Fsqd
_refine_ls_weighting_details 'w=1/[\s^2^(Fo^2^)+(0.0424P)^2^+1.8169P] where P=(Fo^2^+2Fc^2^)/3'
_refine_ls_weighting_scheme calc
_refine_ls_wR_factor_gt 0.0886
_refine_ls_wR_factor_ref 0.0959
_reflns_number_gt 10320
_reflns_number_total 12375
_reflns_threshold_expression 'I > 2\s(I)'
_cod_data_source_file su5352sup1.cif
_cod_data_source_block 1
_cod_database_code 2242046
_shelx_space_group_comment
;
The symmetry employed for this shelxl refinement is uniquely defined
by the following loop, which should always be used as a source of
symmetry information in preference to the above space-group names.
They are only intended as comments.
;
_shelx_estimated_absorpt_t_min 0.965
_shelx_estimated_absorpt_t_max 0.978

loop_
_space_group_symop_operation_xyz
'x, y, z'
'-x+1/2, y+1/2, -z+1/2'
'-x, -y, -z'
'x-1/2, -y-1/2, z-1/2'

loop_
_atom_site_type_symbol
_atom_site_label
_atom_site_fract_x
_atom_site_fract_y
_atom_site_fract_z
_atom_site_U_iso_or_equiv
_atom_site_adp_type
_atom_site_calc_flag
_atom_site_occupancy
Si Si1 0.94710(2) 0.33575(4) 0.11131(2) 0.01283(7) Uani d 1
Si Si2 0.84650(2) 0.49225(4) 0.11451(2) 0.01282(7) Uani d 1
C C1 0.94625(7) 0.22143(17) 0.20748(4) 0.0246(3) Uani d 1
H H1A 0.9414 0.1265 0.2274 0.037 Uiso calc 1
H H1B 0.9060 0.2905 0.2068 0.037 Uiso calc 1
H H1C 0.9868 0.2827 0.2205 0.037 Uiso calc 1
C C2 0.95337(6) 0.16598(14) 0.15680(4) 0.0182(2) Uani d 1
H H2 0.9133 0.0944 0.1469 0.022 Uiso calc 1
C C3 1.01631(7) 0.05704(16) 0.15684(5) 0.0246(3) Uani d 1
H H3A 1.0576 0.1232 0.1628 0.037 Uiso calc 1
H H3B 1.0146 0.0036 0.1259 0.037 Uiso calc 1
H H3C 1.0168 -0.0251 0.1818 0.037 Uiso calc 1
C C4 0.89382(6) 0.09978(15) 0.04237(4) 0.0211(2) Uani d 1
H H4A 0.8897 0.0626 0.0094 0.032 Uiso calc 1
H H4B 0.8490 0.1325 0.0498 0.032 Uiso calc 1
H H4C 0.9116 0.0117 0.0636 0.032 Uiso calc 1
C C5 0.94264(6) 0.24497(14) 0.04919(4) 0.0153(2) Uani d 1
H H5 0.9232 0.3305 0.0264 0.018 Uiso calc 1
C C6 1.01195(6) 0.19787(15) 0.03505(4) 0.0197(2) Uani d 1
H H6A 1.0315 0.1089 0.0553 0.030 Uiso calc 1
H H6B 1.0426 0.2915 0.0390 0.030 Uiso calc 1
H H6C 1.0060 0.1632 0.0018 0.030 Uiso calc 1
C C7 1.02387(6) 0.47398(14) 0.12040(4) 0.0155(2) Uani d 1
C C8 1.07141(6) 0.47422(15) 0.16149(4) 0.0192(2) Uani d 1
H H8 1.0659 0.4006 0.1863 0.023 Uiso calc 1
C C9 1.12668(6) 0.57976(16) 0.16690(5) 0.0228(3) Uani d 1
H H9 1.1581 0.5779 0.1953 0.027 Uiso calc 1
C C10 1.13605(6) 0.68737(16) 0.13106(5) 0.0235(3) Uani d 1
H H10 1.1738 0.7591 0.1347 0.028 Uiso calc 1
C C11 1.08994(7) 0.68980(16) 0.08981(5) 0.0247(3) Uani d 1
H H11 1.0961 0.7631 0.0650 0.030 Uiso calc 1
C C12 1.03465(6) 0.58479(15) 0.08477(4) 0.0207(2) Uani d 1
H H12 1.0033 0.5881 0.0564 0.025 Uiso calc 1
C C13 0.81154(7) 0.81277(15) 0.14411(5) 0.0250(3) Uani d 1
H H13A 0.7766 0.7606 0.1601 0.037 Uiso calc 1
H H13B 0.7922 0.8414 0.1116 0.037 Uiso calc 1
H H13C 0.8276 0.9111 0.1614 0.037 Uiso calc 1
C C14 0.87141(6) 0.69571(14) 0.14283(4) 0.0180(2) Uani d 1
H H14 0.9017 0.7480 0.1219 0.022 Uiso calc 1
C C15 0.91391(7) 0.68311(16) 0.19195(4) 0.0233(3) Uani d 1
H H15A 0.9278 0.7917 0.2033 0.035 Uiso calc 1
H H15B 0.9544 0.6171 0.1898 0.035 Uiso calc 1
H H15C 0.8867 0.6324 0.2142 0.035 Uiso calc 1
C C16 0.72602(6) 0.57119(16) 0.04877(4) 0.0218(2) Uani d 1
H H16A 0.7231 0.6757 0.0647 0.033 Uiso calc 1
H H16B 0.7010 0.4892 0.0643 0.033 Uiso calc 1
H H16C 0.7061 0.5811 0.0154 0.033 Uiso calc 1
C C17 0.80103(6) 0.52024(14) 0.05162(4) 0.0163(2) Uani d 1
H H17 0.8013 0.4123 0.0357 0.020 Uiso calc 1
C C18 0.83872(7) 0.63765(17) 0.02249(5) 0.0252(3) Uani d 1
H H18A 0.8181 0.6341 -0.0108 0.038 Uiso calc 1
H H18B 0.8867 0.6060 0.0249 0.038 Uiso calc 1
H H18C 0.8355 0.7479 0.0348 0.038 Uiso calc 1
C C19 0.78538(6) 0.37687(14) 0.14769(4) 0.0164(2) Uani d 1
C C20 0.76958(7) 0.41958(18) 0.19242(5) 0.0263(3) Uani d 1
H H20 0.7888 0.5151 0.2073 0.032 Uiso calc 1
C C21 0.72620(7) 0.3252(2) 0.21575(5) 0.0330(3) Uani d 1
H H21 0.7168 0.3558 0.2464 0.040 Uiso calc 1
C C22 0.69685(7) 0.18726(18) 0.19442(5) 0.0274(3) Uani d 1
H H22 0.6679 0.1220 0.2106 0.033 Uiso calc 1
C C23 0.70962(7) 0.14443(16) 0.14959(5) 0.0241(3) Uani d 1
H H23 0.6884 0.0516 0.1344 0.029 Uiso calc 1
C C24 0.75370(6) 0.23788(15) 0.12678(5) 0.0206(2) Uani d 1
H H24 0.7626 0.2065 0.0961 0.025 Uiso calc 1
Si Si3 0.44829(2) 0.13947(4) 0.11813(2) 0.01413(7) Uani d 1
Si Si4 0.33848(2) 0.01815(4) 0.10635(2) 0.01342(7) Uani d 1
C C25 0.43042(7) 0.20987(16) 0.21584(4) 0.0218(2) Uani d 1
H H25A 0.4572 0.1139 0.2266 0.033 Uiso calc 1
H H25B 0.3824 0.1796 0.2081 0.033 Uiso calc 1
H H25C 0.4351 0.2916 0.2411 0.033 Uiso calc 1
C C26 0.45634(6) 0.27984(14) 0.17149(4) 0.0185(2) Uani d 1
H H26 0.4259 0.3739 0.1616 0.022 Uiso calc 1
C C27 0.52755(7) 0.35206(17) 0.18431(5) 0.0270(3) Uani d 1
H H27A 0.5271 0.4307 0.2101 0.041 Uiso calc 1
H H27B 0.5412 0.4063 0.1565 0.041 Uiso calc 1
H H27C 0.5600 0.2653 0.1946 0.041 Uiso calc 1
C C28 0.42502(7) 0.41899(17) 0.05920(5) 0.0300(3) Uani d 1
H H28A 0.4446 0.4922 0.0845 0.045 Uiso calc 1
H H28B 0.3771 0.3985 0.0622 0.045 Uiso calc 1
H H28C 0.4282 0.4688 0.0283 0.045 Uiso calc 1
C C29 0.46428(6) 0.25840(15) 0.06313(4) 0.0212(2) Uani d 1
H H29 0.4451 0.1918 0.0351 0.025 Uiso calc 1
C C30 0.53954(7) 0.28767(18) 0.05824(5) 0.0301(3) Uani d 1
H H30A 0.5430 0.3365 0.0273 0.045 Uiso calc 1
H H30B 0.5640 0.1843 0.0609 0.045 Uiso calc 1
H H30C 0.5596 0.3609 0.0834 0.045 Uiso calc 1
C C31 0.51227(6) -0.03158(14) 0.12520(4) 0.0164(2) Uani d 1
C C32 0.52628(6) -0.11673(15) 0.08469(4) 0.0206(2) Uani d 1
H H32 0.5030 -0.0873 0.0545 0.025 Uiso calc 1
C C33 0.57320(7) -0.24251(16) 0.08779(5) 0.0238(3) Uani d 1
H H33 0.5816 -0.2977 0.0599 0.029 Uiso calc 1
C C34 0.60787(6) -0.28779(16) 0.13150(5) 0.0237(3) Uani d 1
H H34 0.6402 -0.3733 0.1336 0.028 Uiso calc 1
C C35 0.59481(6) -0.20691(15) 0.17197(5) 0.0225(3) Uani d 1
H H35 0.6182 -0.2375 0.2020 0.027 Uiso calc 1
C C36 0.54761(6) -0.08103(15) 0.16883(4) 0.0190(2) Uani d 1
H H36 0.5392 -0.0274 0.1970 0.023 Uiso calc 1
C C37 0.27046(7) 0.31327(16) 0.13141(5) 0.0252(3) Uani d 1
H H37A 0.2352 0.3932 0.1207 0.038 Uiso calc 1
H H37B 0.3152 0.3653 0.1345 0.038 Uiso calc 1
H H37C 0.2627 0.2695 0.1622 0.038 Uiso calc 1
C C38 0.26779(6) 0.17514(14) 0.09508(4) 0.0177(2) Uani d 1
H H38 0.2743 0.2282 0.0644 0.021 Uiso calc 1
C C39 0.19554(6) 0.10389(16) 0.08694(5) 0.0237(3) Uani d 1
H H39A 0.1863 0.0475 0.1157 0.035 Uiso calc 1
H H39B 0.1919 0.0272 0.0604 0.035 Uiso calc 1
H H39C 0.1625 0.1915 0.0795 0.035 Uiso calc 1
C C40 0.28249(7) -0.26623(17) 0.05571(5) 0.0276(3) Uani d 1
H H40A 0.2362 -0.2221 0.0514 0.041 Uiso calc 1
H H40B 0.2914 -0.3210 0.0865 0.041 Uiso calc 1
H H40C 0.2872 -0.3439 0.0303 0.041 Uiso calc 1
C C41 0.33377(6) -0.12780(16) 0.05397(4) 0.0203(2) Uani d 1
H H41 0.3796 -0.1794 0.0556 0.024 Uiso calc 1
C C42 0.32034(7) -0.0415(2) 0.00566(4) 0.0298(3) Uani d 1
H H42A 0.3226 -0.1205 -0.0198 0.045 Uiso calc 1
H H42B 0.3548 0.0425 0.0040 0.045 Uiso calc 1
H H42C 0.2751 0.0083 0.0020 0.045 Uiso calc 1
C C43 0.33233(6) -0.10919(14) 0.16082(4) 0.0156(2) Uani d 1
C C44 0.28518(6) -0.08099(16) 0.19235(4) 0.0202(2) Uani d 1
H H44 0.2534 0.0050 0.1860 0.024 Uiso calc 1
C C45 0.28362(7) -0.17546(17) 0.23271(4) 0.0246(3) Uani d 1
H H45 0.2507 -0.1547 0.2532 0.030 Uiso calc 1
C C46 0.33015(7) -0.29972(17) 0.24291(5) 0.0254(3) Uani d 1
H H46 0.3297 -0.3633 0.2707 0.031 Uiso calc 1
C C47 0.37739(7) -0.33090(15) 0.21243(5) 0.0239(3) Uani d 1
H H47 0.4093 -0.4163 0.2193 0.029 Uiso calc 1
C C48 0.37817(6) -0.23746(14) 0.17185(4) 0.0194(2) Uani d 1
H H48 0.4105 -0.2610 0.1511 0.023 Uiso calc 1

loop_
_atom_site_aniso_label
_atom_site_aniso_U_11
_atom_site_aniso_U_22
_atom_site_aniso_U_33
_atom_site_aniso_U_12
_atom_site_aniso_U_13
_atom_site_aniso_U_23
Si1 0.01238(14) 0.01453(14) 0.01153(14) -0.00076(11) 0.00148(11) 0.00086(11)
Si2 0.01241(15) 0.01469(14) 0.01148(14) -0.00064(11) 0.00200(11) -0.00024(11)
C1 0.0270(7) 0.0314(7) 0.0158(6) 0.0038(5) 0.0040(5) 0.0076(5)
C2 0.0184(6) 0.0185(5) 0.0176(5) -0.0008(4) 0.0020(4) 0.0040(4)
C3 0.0274(7) 0.0220(6) 0.0241(6) 0.0061(5) 0.0025(5) 0.0058(5)
C4 0.0182(6) 0.0236(6) 0.0218(6) -0.0034(5) 0.0035(5) -0.0057(5)
C5 0.0143(5) 0.0166(5) 0.0149(5) -0.0001(4) 0.0021(4) -0.0010(4)
C6 0.0171(6) 0.0228(6) 0.0201(6) 0.0007(5) 0.0058(4) -0.0024(5)
C7 0.0141(5) 0.0162(5) 0.0164(5) -0.0005(4) 0.0022(4) -0.0012(4)
C8 0.0183(6) 0.0219(6) 0.0170(5) -0.0008(5) 0.0004(4) 0.0013(4)
C9 0.0177(6) 0.0268(6) 0.0224(6) -0.0026(5) -0.0024(5) -0.0029(5)
C10 0.0180(6) 0.0222(6) 0.0299(7) -0.0052(5) 0.0019(5) -0.0020(5)
C11 0.0241(6) 0.0236(6) 0.0261(6) -0.0073(5) 0.0023(5) 0.0059(5)
C12 0.0185(6) 0.0235(6) 0.0191(6) -0.0043(5) -0.0014(4) 0.0039(5)
C13 0.0239(6) 0.0193(6) 0.0314(7) 0.0015(5) 0.0029(5) -0.0068(5)
C14 0.0174(6) 0.0176(5) 0.0191(6) -0.0018(4) 0.0036(4) -0.0029(4)
C15 0.0211(6) 0.0277(6) 0.0207(6) -0.0034(5) 0.0012(5) -0.0078(5)
C16 0.0177(6) 0.0272(6) 0.0195(6) 0.0050(5) -0.0006(4) -0.0007(5)
C17 0.0160(5) 0.0188(5) 0.0139(5) 0.0014(4) 0.0010(4) 0.0001(4)
C18 0.0238(6) 0.0313(7) 0.0206(6) 0.0021(5) 0.0034(5) 0.0101(5)
C19 0.0133(5) 0.0198(5) 0.0161(5) 0.0010(4) 0.0025(4) 0.0029(4)
C20 0.0251(7) 0.0361(7) 0.0184(6) -0.0095(6) 0.0057(5) -0.0044(5)
C21 0.0296(7) 0.0532(9) 0.0182(6) -0.0108(7) 0.0105(5) -0.0001(6)
C22 0.0185(6) 0.0358(7) 0.0289(7) -0.0031(5) 0.0071(5) 0.0111(6)
C23 0.0194(6) 0.0198(6) 0.0340(7) -0.0022(5) 0.0068(5) 0.0022(5)
C24 0.0191(6) 0.0206(6) 0.0236(6) -0.0006(5) 0.0085(5) -0.0011(5)
Si3 0.01442(15) 0.01542(14) 0.01257(14) -0.00162(11) 0.00185(11) 0.00045(11)
Si4 0.01289(15) 0.01534(14) 0.01194(14) -0.00043(11) 0.00134(11) -0.00046(11)
C25 0.0242(6) 0.0246(6) 0.0165(5) -0.0027(5) 0.0028(5) -0.0042(5)
C26 0.0208(6) 0.0171(5) 0.0170(5) -0.0013(4) 0.0004(4) -0.0015(4)
C27 0.0284(7) 0.0268(6) 0.0249(6) -0.0098(5) -0.0001(5) -0.0032(5)
C28 0.0286(7) 0.0293(7) 0.0316(7) -0.0009(6) 0.0028(6) 0.0148(6)
C29 0.0234(6) 0.0235(6) 0.0166(5) -0.0049(5) 0.0027(5) 0.0040(5)
C30 0.0294(7) 0.0304(7) 0.0330(7) -0.0038(6) 0.0135(6) 0.0083(6)
C31 0.0129(5) 0.0178(5) 0.0189(5) -0.0025(4) 0.0032(4) 0.0005(4)
C32 0.0183(6) 0.0237(6) 0.0198(6) -0.0003(5) 0.0032(4) -0.0002(5)
C33 0.0223(6) 0.0244(6) 0.0262(6) 0.0006(5) 0.0089(5) -0.0038(5)
C34 0.0182(6) 0.0206(6) 0.0333(7) 0.0017(5) 0.0077(5) 0.0039(5)
C35 0.0201(6) 0.0237(6) 0.0239(6) 0.0007(5) 0.0030(5) 0.0063(5)
C36 0.0177(6) 0.0207(6) 0.0191(6) -0.0013(4) 0.0042(4) 0.0010(5)
C37 0.0232(6) 0.0218(6) 0.0310(7) 0.0054(5) 0.0048(5) -0.0021(5)
C38 0.0146(5) 0.0203(5) 0.0181(5) 0.0019(4) 0.0012(4) 0.0039(4)
C39 0.0152(6) 0.0281(6) 0.0269(6) 0.0013(5) 0.0002(5) 0.0053(5)
C40 0.0292(7) 0.0248(6) 0.0271(7) -0.0044(5) -0.0025(5) -0.0079(5)
C41 0.0174(6) 0.0263(6) 0.0166(5) -0.0001(5) 0.0003(4) -0.0060(5)
C42 0.0300(7) 0.0453(8) 0.0139(6) -0.0067(6) 0.0018(5) -0.0051(6)
C43 0.0151(5) 0.0167(5) 0.0143(5) -0.0035(4) -0.0001(4) 0.0002(4)
C44 0.0176(6) 0.0253(6) 0.0176(6) 0.0000(5) 0.0022(4) 0.0010(5)
C45 0.0235(6) 0.0342(7) 0.0172(6) -0.0041(5) 0.0061(5) 0.0024(5)
C46 0.0277(7) 0.0286(7) 0.0190(6) -0.0081(5) -0.0001(5) 0.0067(5)
C47 0.0255(7) 0.0194(6) 0.0253(6) -0.0008(5) -0.0013(5) 0.0051(5)
C48 0.0196(6) 0.0179(5) 0.0207(6) -0.0016(4) 0.0027(4) 0.0005(4)

loop_
_atom_type_symbol
_atom_type_description
_atom_type_scat_dispersion_real
_atom_type_scat_dispersion_imag
_atom_type_scat_source
C C 0.0033 0.0016 'International Tables Vol C Tables 4.2.6.8 and 6.1.1.4'
H H 0.0000 0.0000 'International Tables Vol C Tables 4.2.6.8 and 6.1.1.4'
Si Si 0.0817 0.0704 'International Tables Vol C Tables 4.2.6.8 and 6.1.1.4'

loop_
_geom_angle_atom_site_label_1
_geom_angle_atom_site_label_2
_geom_angle_atom_site_label_3
_geom_angle
C7 Si1 C2 112.02(5)
C7 Si1 C5 107.32(5)
C2 Si1 C5 109.35(5)
C7 Si1 Si2 109.25(4)
C2 Si1 Si2 110.49(4)
C5 Si1 Si2 108.29(4)
C19 Si2 C14 112.39(5)
C19 Si2 C17 106.02(5)
C14 Si2 C17 110.72(5)
C19 Si2 Si1 110.02(4)
C14 Si2 Si1 108.90(4)
C17 Si2 Si1 108.71(4)
C2 C1 H1A 109.5
C2 C1 H1B 109.5
H1A C1 H1B 109.5
C2 C1 H1C 109.5
H1A C1 H1C 109.5
H1B C1 H1C 109.5
C1 C2 C3 110.59(10)
C1 C2 Si1 114.42(8)
C3 C2 Si1 114.16(8)
C1 C2 H2 105.6
C3 C2 H2 105.6
Si1 C2 H2 105.6
C2 C3 H3A 109.5
C2 C3 H3B 109.5
H3A C3 H3B 109.5
C2 C3 H3C 109.5
H3A C3 H3C 109.5
H3B C3 H3C 109.5
C5 C4 H4A 109.5
C5 C4 H4B 109.5
H4A C4 H4B 109.5
C5 C4 H4C 109.5
H4A C4 H4C 109.5
H4B C4 H4C 109.5
C6 C5 C4 109.95(10)
C6 C5 Si1 114.32(8)
C4 C5 Si1 111.81(8)
C6 C5 H5 106.8
C4 C5 H5 106.8
Si1 C5 H5 106.8
C5 C6 H6A 109.5
C5 C6 H6B 109.5
H6A C6 H6B 109.5
C5 C6 H6C 109.5
H6A C6 H6C 109.5
H6B C6 H6C 109.5
C8 C7 C12 116.81(11)
C8 C7 Si1 123.61(9)
C12 C7 Si1 119.57(9)
C9 C8 C7 121.63(11)
C9 C8 H8 119.2
C7 C8 H8 119.2
C10 C9 C8 120.20(11)
C10 C9 H9 119.9
C8 C9 H9 119.9
C9 C10 C11 119.59(11)
C9 C10 H10 120.2
C11 C10 H10 120.2
C10 C11 C12 119.90(12)
C10 C11 H11 120.0
C12 C11 H11 120.0
C11 C12 C7 121.87(11)
C11 C12 H12 119.1
C7 C12 H12 119.1
C14 C13 H13A 109.5
C14 C13 H13B 109.5
H13A C13 H13B 109.5
C14 C13 H13C 109.5
H13A C13 H13C 109.5
H13B C13 H13C 109.5
C15 C14 C13 110.61(10)
C15 C14 Si2 113.92(8)
C13 C14 Si2 114.15(8)
C15 C14 H14 105.8
C13 C14 H14 105.8
Si2 C14 H14 105.8
C14 C15 H15A 109.5
C14 C15 H15B 109.5
H15A C15 H15B 109.5
C14 C15 H15C 109.5
H15A C15 H15C 109.5
H15B C15 H15C 109.5
C17 C16 H16A 109.5
C17 C16 H16B 109.5
H16A C16 H16B 109.5
C17 C16 H16C 109.5
H16A C16 H16C 109.5
H16B C16 H16C 109.5
C18 C17 C16 109.76(10)
C18 C17 Si2 112.38(8)
C16 C17 Si2 114.43(8)
C18 C17 H17 106.6
C16 C17 H17 106.6
Si2 C17 H17 106.6
C17 C18 H18A 109.5
C17 C18 H18B 109.5
H18A C18 H18B 109.5
C17 C18 H18C 109.5
H18A C18 H18C 109.5
H18B C18 H18C 109.5
C20 C19 C24 116.76(11)
C20 C19 Si2 124.48(9)
C24 C19 Si2 118.76(9)
C21 C20 C19 121.49(13)
C21 C20 H20 119.3
C19 C20 H20 119.3
C22 C21 C20 120.16(13)
C22 C21 H21 119.9
C20 C21 H21 119.9
C23 C22 C21 119.85(12)
C23 C22 H22 120.1
C21 C22 H22 120.1
C22 C23 C24 119.69(12)
C22 C23 H23 120.2
C24 C23 H23 120.2
C23 C24 C19 122.00(12)
C23 C24 H24 119.0
C19 C24 H24 119.0
C31 Si3 C26 112.86(5)
C31 Si3 C29 106.67(5)
C26 Si3 C29 109.63(6)
C31 Si3 Si4 106.81(4)
C26 Si3 Si4 110.18(4)
C29 Si3 Si4 110.61(4)
C43 Si4 C38 112.83(5)
C43 Si4 C41 106.70(5)
C38 Si4 C41 109.98(5)
C43 Si4 Si3 106.18(4)
C38 Si4 Si3 112.11(4)
C41 Si4 Si3 108.79(4)
C26 C25 H25A 109.5
C26 C25 H25B 109.5
H25A C25 H25B 109.5
C26 C25 H25C 109.5
H25A C25 H25C 109.5
H25B C25 H25C 109.5
C27 C26 C25 110.58(10)
C27 C26 Si3 113.72(9)
C25 C26 Si3 115.18(8)
C27 C26 H26 105.5
C25 C26 H26 105.5
Si3 C26 H26 105.5
C26 C27 H27A 109.5
C26 C27 H27B 109.5
H27A C27 H27B 109.5
C26 C27 H27C 109.5
H27A C27 H27C 109.5
H27B C27 H27C 109.5
C29 C28 H28A 109.5
C29 C28 H28B 109.5
H28A C28 H28B 109.5
C29 C28 H28C 109.5
H28A C28 H28C 109.5
H28B C28 H28C 109.5
C28 C29 C30 110.32(11)
C28 C29 Si3 111.38(9)
C30 C29 Si3 115.26(9)
C28 C29 H29 106.4
C30 C29 H29 106.4
Si3 C29 H29 106.4
C29 C30 H30A 109.5
C29 C30 H30B 109.5
H30A C30 H30B 109.5
C29 C30 H30C 109.5
H30A C30 H30C 109.5
H30B C30 H30C 109.5
C36 C31 C32 116.65(11)
C36 C31 Si3 124.02(9)
C32 C31 Si3 119.33(9)
C33 C32 C31 121.74(12)
C33 C32 H32 119.1
C31 C32 H32 119.1
C34 C33 C32 120.27(12)
C34 C33 H33 119.9
C32 C33 H33 119.9
C35 C34 C33 119.26(12)
C35 C34 H34 120.4
C33 C34 H34 120.4
C34 C35 C36 120.41(12)
C34 C35 H35 119.8
C36 C35 H35 119.8
C35 C36 C31 121.67(11)
C35 C36 H36 119.2
C31 C36 H36 119.2
C38 C37 H37A 109.5
C38 C37 H37B 109.5
H37A C37 H37B 109.5
C38 C37 H37C 109.5
H37A C37 H37C 109.5
H37B C37 H37C 109.5
C37 C38 C39 109.36(10)
C37 C38 Si4 115.80(8)
C39 C38 Si4 114.52(8)
C37 C38 H38 105.4
C39 C38 H38 105.4
Si4 C38 H38 105.4
C38 C39 H39A 109.5
C38 C39 H39B 109.5
H39A C39 H39B 109.5
C38 C39 H39C 109.5
H39A C39 H39C 109.5
H39B C39 H39C 109.5
C41 C40 H40A 109.5
C41 C40 H40B 109.5
H40A C40 H40B 109.5
C41 C40 H40C 109.5
H40A C40 H40C 109.5
H40B C40 H40C 109.5
C40 C41 C42 109.78(10)
C40 C41 Si4 114.00(9)
C42 C41 Si4 112.92(9)
C40 C41 H41 106.5
C42 C41 H41 106.5
Si4 C41 H41 106.5
C41 C42 H42A 109.5
C41 C42 H42B 109.5
H42A C42 H42B 109.5
C41 C42 H42C 109.5
H42A C42 H42C 109.5
H42B C42 H42C 109.5
C44 C43 C48 116.82(11)
C44 C43 Si4 123.77(9)
C48 C43 Si4 119.38(9)
C45 C44 C43 121.81(12)
C45 C44 H44 119.1
C43 C44 H44 119.1
C46 C45 C44 119.92(12)
C46 C45 H45 120.0
C44 C45 H45 120.0
C45 C46 C47 119.71(12)
C45 C46 H46 120.1
C47 C46 H46 120.1
C46 C47 C48 120.13(12)
C46 C47 H47 119.9
C48 C47 H47 119.9
C47 C48 C43 121.61(12)
C47 C48 H48 119.2
C43 C48 H48 119.2

loop_
_geom_bond_atom_site_label_1
_geom_bond_atom_site_label_2
_geom_bond_distance
Si1 C7 1.8926(12)
Si1 C2 1.9005(12)
Si1 C5 1.9107(12)
Si1 Si2 2.3898(4)
Si2 C19 1.8926(12)
Si2 C14 1.8990(12)
Si2 C17 1.9051(12)
C1 C2 1.5375(17)
C1 H1A 0.9800
C1 H1B 0.9800
C1 H1C 0.9800
C2 C3 1.5388(17)
C2 H2 1.0000
C3 H3A 0.9800
C3 H3B 0.9800
C3 H3C 0.9800
C4 C5 1.5367(16)
C4 H4A 0.9800
C4 H4B 0.9800
C4 H4C 0.9800
C5 C6 1.5347(16)
C5 H5 1.0000
C6 H6A 0.9800
C6 H6B 0.9800
C6 H6C 0.9800
C7 C8 1.3987(16)
C7 C12 1.4033(16)
C8 C9 1.3927(17)
C8 H8 0.9500
C9 C10 1.3839(18)
C9 H9 0.9500
C10 C11 1.3864(18)
C10 H10 0.9500
C11 C12 1.3903(17)
C11 H11 0.9500
C12 H12 0.9500
C13 C14 1.5357(17)
C13 H13A 0.9800
C13 H13B 0.9800
C13 H13C 0.9800
C14 C15 1.5342(17)
C14 H14 1.0000
C15 H15A 0.9800
C15 H15B 0.9800
C15 H15C 0.9800
C16 C17 1.5381(16)
C16 H16A 0.9800
C16 H16B 0.9800
C16 H16C 0.9800
C17 C18 1.5346(17)
C17 H17 1.0000
C18 H18A 0.9800
C18 H18B 0.9800
C18 H18C 0.9800
C19 C20 1.3968(17)
C19 C24 1.4014(17)
C20 C21 1.3944(18)
C20 H20 0.9500
C21 C22 1.381(2)
C21 H21 0.9500
C22 C23 1.3801(19)
C22 H22 0.9500
C23 C24 1.3915(17)
C23 H23 0.9500
C24 H24 0.9500
Si3 C31 1.8911(12)
Si3 C26 1.8993(12)
Si3 C29 1.9101(12)
Si3 Si4 2.3799(5)
Si4 C43 1.8906(12)
Si4 C38 1.9045(12)
Si4 C41 1.9087(12)
C25 C26 1.5387(17)
C25 H25A 0.9800
C25 H25B 0.9800
C25 H25C 0.9800
C26 C27 1.5312(17)
C26 H26 1.0000
C27 H27A 0.9800
C27 H27B 0.9800
C27 H27C 0.9800
C28 C29 1.5340(19)
C28 H28A 0.9800
C28 H28B 0.9800
C28 H28C 0.9800
C29 C30 1.5379(18)
C29 H29 1.0000
C30 H30A 0.9800
C30 H30B 0.9800
C30 H30C 0.9800
C31 C36 1.4008(16)
C31 C32 1.4096(17)
C32 C33 1.3893(17)
C32 H32 0.9500
C33 C34 1.3881(19)
C33 H33 0.9500
C34 C35 1.3860(19)
C34 H34 0.9500
C35 C36 1.3935(17)
C35 H35 0.9500
C36 H36 0.9500
C37 C38 1.5350(17)
C37 H37A 0.9800
C37 H37B 0.9800
C37 H37C 0.9800
C38 C39 1.5375(17)
C38 H38 1.0000
C39 H39A 0.9800
C39 H39B 0.9800
C39 H39C 0.9800
C40 C41 1.5354(18)
C40 H40A 0.9800
C40 H40B 0.9800
C40 H40C 0.9800
C41 C42 1.5388(18)
C41 H41 1.0000
C42 H42A 0.9800
C42 H42B 0.9800
C42 H42C 0.9800
C43 C44 1.4011(16)
C43 C48 1.4033(16)
C44 C45 1.3921(17)
C44 H44 0.9500
C45 C46 1.3842(19)
C45 H45 0.9500
C46 C47 1.3851(19)
C46 H46 0.9500
C47 C48 1.3903(17)
C47 H47 0.9500
C48 H48 0.9500

loop_
_geom_torsion_atom_site_label_1
_geom_torsion_atom_site_label_2
_geom_torsion_atom_site_label_3
_geom_torsion_atom_site_label_4
_geom_torsion
C2 Si1 C7 C8 -13.73(12)
C5 Si1 C7 C8 -133.76(10)
Si2 Si1 C7 C8 109.03(10)
C2 Si1 C7 C12 166.95(9)
C5 Si1 C7 C12 46.92(11)
Si2 Si1 C7 C12 -70.28(10)
C12 C7 C8 C9 0.23(18)
Si1 C7 C8 C9 -179.10(10)
C7 C8 C9 C10 -0.42(19)
C8 C9 C10 C11 0.2(2)
C9 C10 C11 C12 0.2(2)
C10 C11 C12 C7 -0.4(2)
C8 C7 C12 C11 0.17(18)
Si1 C7 C12 C11 179.53(10)
C19 Si2 C14 C15 66.80(10)
C17 Si2 C14 C15 -174.84(8)
Si1 Si2 C14 C15 -55.37(9)
C19 Si2 C14 C13 -61.59(10)
C17 Si2 C14 C13 56.77(10)
Si1 Si2 C14 C13 176.24(8)
C14 Si2 C19 C20 -11.15(13)
C17 Si2 C19 C20 -132.24(11)
Si1 Si2 C19 C20 110.39(11)
C14 Si2 C19 C24 169.45(9)
C17 Si2 C19 C24 48.35(11)
Si1 Si2 C19 C24 -69.02(10)
C24 C19 C20 C21 2.1(2)
Si2 C19 C20 C21 -177.28(11)
C19 C20 C21 C22 -1.0(2)
C20 C21 C22 C23 -1.1(2)
C21 C22 C23 C24 2.0(2)
C22 C23 C24 C19 -0.8(2)
C20 C19 C24 C23 -1.23(18)
Si2 C19 C24 C23 178.22(10)
C31 Si3 C26 C27 55.71(10)
C29 Si3 C26 C27 -63.04(10)
Si4 Si3 C26 C27 175.01(8)
C31 Si3 C26 C25 -73.40(10)
C29 Si3 C26 C25 167.85(9)
Si4 Si3 C26 C25 45.90(10)
C26 Si3 C31 C36 18.23(12)
C29 Si3 C31 C36 138.69(10)
Si4 Si3 C31 C36 -103.00(10)
C26 Si3 C31 C32 -161.78(9)
C29 Si3 C31 C32 -41.32(11)
Si4 Si3 C31 C32 76.99(9)
C36 C31 C32 C33 -0.53(18)
Si3 C31 C32 C33 179.48(10)
C31 C32 C33 C34 -0.02(19)
C32 C33 C34 C35 0.44(19)
C33 C34 C35 C36 -0.29(19)
C34 C35 C36 C31 -0.29(19)
C32 C31 C36 C35 0.69(17)
Si3 C31 C36 C35 -179.32(9)
C38 Si4 C43 C44 -6.11(12)
C41 Si4 C43 C44 -127.00(10)
Si3 Si4 C43 C44 117.08(10)
C38 Si4 C43 C48 175.65(9)
C41 Si4 C43 C48 54.76(10)
Si3 Si4 C43 C48 -61.16(10)
C48 C43 C44 C45 -0.07(18)
Si4 C43 C44 C45 -178.34(10)
C43 C44 C45 C46 0.94(19)
C44 C45 C46 C47 -1.0(2)
C45 C46 C47 C48 0.2(2)
C46 C47 C48 C43 0.70(19)
C44 C43 C48 C47 -0.75(17)
Si4 C43 C48 C47 177.61(9)

_cod_database_fobs_code 2242046
